data_1558584
loop_
_publ_author_name
'Miyazaki, Takuya'
'Shoji, Yoshiaki'
'Ishiwari, Fumitaka'
'Kajitani, Takashi'
'Fukushima, Takanori'

_publ_section_title
;
 Design of a molecular memory element with an alternating circular array
 of dipolar rotors and rotation suppressors
;
_journal_name_full 'Chemical Science'
_journal_paper_doi 10.1039/D0SC02836C
_journal_year 2020
_chemical_formula_moiety 'C48 H30 F6 O6'
_chemical_formula_sum 'C48 H30 F6 O6'
_chemical_formula_weight 816.72
_space_group_crystal_system monoclinic
_space_group_IT_number 14
_space_group_name_Hall '-P 2yn'
_space_group_name_H-M_alt 'P 1 21/n 1'
_atom_sites_solution_hydrogens geom
_audit_creation_method SHELXL-2014/7
_audit_update_record
;
2020-05-15 deposited with the CCDC.	2020-07-13 downloaded from the CCDC.
;
_cell_angle_alpha 90.00(3)
_cell_angle_beta 107.30(3)
_cell_angle_gamma 90.00(3)
_cell_formula_units_Z 4
_cell_length_a 9.423(2)
_cell_length_b 40.326(8)
_cell_length_c 10.692(2)
_cell_measurement_reflns_used 5749
_cell_measurement_temperature 90
_cell_measurement_theta_max 57.72
_cell_measurement_theta_min 2.25
_cell_volume 3879.1(15)
_computing_cell_refinement 'APEX2 (Bruker AXS, 2006)'
_computing_data_collection 'APEX2 (Bruker AXS, 2006)'
_computing_data_reduction 'SAINT (Bruker AXS, 2004)'
_computing_molecular_graphics 'XSHELL (Bruker AXS,2002)'
_computing_publication_material 'XCIF (Bruker AXS, 2001)'
_computing_structure_refinement 'SHELXL-2014 (Sheldrick, 2014)'
_computing_structure_solution 'SHELXT (Sheldrick, 2014)'
_diffrn_ambient_temperature 90
_diffrn_detector_area_resol_mean 8.333
_diffrn_measured_fraction_theta_full 0.996
_diffrn_measured_fraction_theta_max 0.996
_diffrn_measurement_device_type 'Bruker APEXII CCD area detector'
_diffrn_measurement_method 'phi and omega scans'
_diffrn_radiation_monochromator 'Bruker Helios multilayer confocal mirror'
_diffrn_radiation_source 'Bruker TXS fine-focus rotating anode'
_diffrn_radiation_type MoK\a
_diffrn_radiation_wavelength 0.71073
_diffrn_reflns_av_R_equivalents 0.0987
_diffrn_reflns_av_unetI/netI 0.1159
_diffrn_reflns_Laue_measured_fraction_full 0.996
_diffrn_reflns_Laue_measured_fraction_max 0.996
_diffrn_reflns_limit_h_max 10
_diffrn_reflns_limit_h_min -10
_diffrn_reflns_limit_k_max 46
_diffrn_reflns_limit_k_min -46
_diffrn_reflns_limit_l_max 7
_diffrn_reflns_limit_l_min -12
_diffrn_reflns_number 21971
_diffrn_reflns_point_group_measured_fraction_full 0.996
_diffrn_reflns_point_group_measured_fraction_max 0.996
_diffrn_reflns_theta_full 24.264
_diffrn_reflns_theta_max 24.264
_diffrn_reflns_theta_min 2.020
_exptl_absorpt_coefficient_mu 0.111
_exptl_absorpt_correction_T_max 0.999
_exptl_absorpt_correction_T_min 0.815
_exptl_absorpt_correction_type multi-scan
_exptl_absorpt_process_details
;
SADABS Sheldrick 1996
;
_exptl_crystal_colour colorless
_exptl_crystal_density_diffrn 1.398
_exptl_crystal_description pillar
_exptl_crystal_F_000 1680
_exptl_crystal_recrystallization_method 'Re-crystallisation from solvent: CHCl3 and hexane'
_exptl_crystal_size_max 0.320
_exptl_crystal_size_mid 0.020
_exptl_crystal_size_min 0.010
_refine_diff_density_max 0.246
_refine_diff_density_min -0.276
_refine_diff_density_rms 0.056
_refine_ls_extinction_method none
_refine_ls_goodness_of_fit_ref 0.973
_refine_ls_hydrogen_treatment constr
_refine_ls_matrix_type full
_refine_ls_number_parameters 544
_refine_ls_number_reflns 6258
_refine_ls_number_restraints 0
_refine_ls_restrained_S_all 0.973
_refine_ls_R_factor_all 0.1243
_refine_ls_R_factor_gt 0.0522
_refine_ls_shift/su_max 0.001
_refine_ls_shift/su_mean 0.000
_refine_ls_structure_factor_coef Fsqd
_refine_ls_weighting_details 'w=1/[\s^2^(Fo^2^)+(0.0466P)^2^] where P=(Fo^2^+2Fc^2^)/3'
_refine_ls_weighting_scheme calc
_refine_ls_wR_factor_gt 0.0992
_refine_ls_wR_factor_ref 0.1219
_reflns_Friedel_coverage 0.000
_reflns_number_gt 3542
_reflns_number_total 6258
_reflns_threshold_expression 'I > 2\s(I)'
_cod_data_source_file d0sc02836c2.cif
_cod_data_source_block compound1
_cod_depositor_comments
;

2022-09-17
Z value and formula fixed to values more according to usual
chemical conventions.                 miguel
;
_cod_original_formula_sum 'C192 H120 F24 O24'
_cod_original_formula_weight 3266.87
_cod_original_formula_units_Z 1
_cod_original_sg_symbol_H-M 'P 21/n'
_cod_database_code 1558584
_shelx_shelxl_version_number 2014/7
_shelx_space_group_comment
;
The symmetry employed for this shelxl refinement is uniquely defined
by the following loop, which should always be used as a source of
symmetry information in preference to the above space-group names.
They are only intended as comments.
;
_shelx_estimated_absorpt_t_min 0.965
_shelx_estimated_absorpt_t_max 0.999

loop_
_space_group_symop_operation_xyz
'x, y, z'
'-x+1/2, y+1/2, -z+1/2'
'-x, -y, -z'
'x-1/2, -y-1/2, z-1/2'

loop_
_atom_site_label
_atom_site_type_symbol
_atom_site_fract_x
_atom_site_fract_y
_atom_site_fract_z
_atom_site_U_iso_or_equiv
_atom_site_adp_type
_atom_site_occupancy
_atom_site_site_symmetry_order
_atom_site_calc_flag
_atom_site_refinement_flags_posn
_atom_site_refinement_flags_adp
_atom_site_refinement_flags_occupancy
_atom_site_disorder_assembly
_atom_site_disorder_group
C1 C 0.4076(3) 0.59897(7) 0.7956(3) 0.0186(8) Uani 1 1 d . . . . .
O1 O -0.1554(3) 0.52563(5) 1.0662(2) 0.0366(6) Uani 1 1 d . . . . .
F1 F 0.2517(2) 0.56842(4) 0.55048(18) 0.0339(5) Uani 1 1 d . . . . .
C2 C 0.3414(3) 0.61089(7) 0.8886(3) 0.0195(8) Uani 1 1 d . . . . .
O2 O 0.0484(3) 0.51777(5) 1.2411(2) 0.0301(6) Uani 1 1 d . . . . .
F2 F 0.2975(2) 0.50489(4) 0.4930(2) 0.0431(6) Uani 1 1 d . . . . .
C3 C 0.3500(3) 0.64537(7) 0.9194(3) 0.0193(8) Uani 1 1 d . . . . .
O3 O 0.3113(3) 0.82827(5) 0.8665(2) 0.0362(7) Uani 1 1 d . . . . .
F3 F 0.0399(2) 0.65181(4) 0.89663(19) 0.0342(5) Uani 1 1 d . . . . .
C4 C 0.4198(3) 0.66732(7) 0.8538(3) 0.0185(8) Uani 1 1 d . . . . .
O4 O 0.5354(3) 0.82123(5) 1.0201(2) 0.0306(6) Uani 1 1 d . . . . .
F4 F -0.0610(2) 0.67852(5) 1.0847(2) 0.0446(6) Uani 1 1 d . . . . .
C5 C 0.4856(4) 0.65527(7) 0.7613(3) 0.0202(8) Uani 1 1 d . . . . .
O5 O 0.8774(3) 0.57970(5) 0.3470(2) 0.0351(6) Uani 1 1 d . . . . .
F5 F 0.3507(2) 0.70016(4) 0.55289(18) 0.0286(5) Uani 1 1 d . . . . .
C6 C 0.4804(3) 0.62087(7) 0.7307(3) 0.0203(8) Uani 1 1 d . . . . .
O6 O 0.6770(3) 0.60543(5) 0.2093(2) 0.0299(6) Uani 1 1 d . . . . .
F6 F 0.5007(2) 0.74956(4) 0.47888(19) 0.0379(6) Uani 1 1 d . . . . .
C7 C 0.4135(4) 0.56220(7) 0.7684(3) 0.0214(8) Uani 1 1 d . . . . .
C8 C 0.3437(4) 0.54904(7) 0.6458(3) 0.0236(8) Uani 1 1 d . . . . .
C9 C 0.3666(4) 0.51631(7) 0.6162(3) 0.0259(8) Uani 1 1 d . . . . .
C10 C 0.4565(4) 0.49546(7) 0.7086(4) 0.0297(9) Uani 1 1 d . . . . .
H10 H 0.4713 0.4731 0.6876 0.036 Uiso 1 1 calc R U . . .
C11 C 0.5254(4) 0.50800(7) 0.8336(4) 0.0310(9) Uani 1 1 d . . . . .
H11 H 0.5876 0.4941 0.8989 0.037 Uiso 1 1 calc R U . . .
C12 C 0.5030(4) 0.54100(7) 0.8629(3) 0.0247(8) Uani 1 1 d . . . . .
H12 H 0.5495 0.5492 0.9486 0.030 Uiso 1 1 calc R U . . .
C13 C 0.2535(4) 0.58842(7) 0.9498(3) 0.0197(8) Uani 1 1 d . . . . .
C14 C 0.1148(4) 0.57646(7) 0.8741(3) 0.0260(9) Uani 1 1 d . . . . .
H14 H 0.0805 0.5813 0.7831 0.031 Uiso 1 1 calc R U . . .
C15 C 0.0264(4) 0.55743(7) 0.9314(3) 0.0272(9) Uani 1 1 d . . . . .
H15 H -0.0682 0.5498 0.8796 0.033 Uiso 1 1 calc R U . . .
C16 C 0.0772(4) 0.54973(7) 1.0645(3) 0.0244(8) Uani 1 1 d . . . . .
C17 C 0.2169(4) 0.56111(7) 1.1402(3) 0.0245(8) Uani 1 1 d . . . . .
H17 H 0.2524 0.5557 1.2306 0.029 Uiso 1 1 calc R U . . .
C18 C 0.3034(4) 0.58029(7) 1.0835(3) 0.0230(8) Uani 1 1 d . . . . .
H18 H 0.3975 0.5880 1.1359 0.028 Uiso 1 1 calc R U . . .
C19 C -0.0245(4) 0.53003(8) 1.1223(4) 0.0274(9) Uani 1 1 d . . . . .
C20 C -0.0450(4) 0.50153(8) 1.3092(4) 0.0350(10) Uani 1 1 d . . . . .
H20A H 0.0171 0.4881 1.3812 0.053 Uiso 1 1 calc R U . . .
H20B H -0.1172 0.4872 1.2479 0.053 Uiso 1 1 calc R U . . .
H20C H -0.0979 0.5183 1.3443 0.053 Uiso 1 1 calc R U . . .
C21 C 0.2920(4) 0.65904(7) 1.0253(3) 0.0203(8) Uani 1 1 d . . . . .
C22 C 0.1412(4) 0.66209(7) 1.0103(3) 0.0234(8) Uani 1 1 d . . . . .
C23 C 0.0888(4) 0.67587(8) 1.1072(4) 0.0297(9) Uani 1 1 d . . . . .
C24 C 0.1869(5) 0.68723(8) 1.2222(4) 0.0344(10) Uani 1 1 d . . . . .
H24 H 0.1512 0.6966 1.2886 0.041 Uiso 1 1 calc R U . . .
C25 C 0.3383(4) 0.68473(8) 1.2398(3) 0.0310(9) Uani 1 1 d . . . . .
H25 H 0.4067 0.6924 1.3189 0.037 Uiso 1 1 calc R U . . .
C26 C 0.3910(4) 0.67107(7) 1.1426(3) 0.0256(8) Uani 1 1 d . . . . .
H26 H 0.4951 0.6699 1.1555 0.031 Uiso 1 1 calc R U . . .
C27 C 0.4183(4) 0.70429(7) 0.8779(3) 0.0189(8) Uani 1 1 d . . . . .
C28 C 0.2914(4) 0.72282(7) 0.8154(3) 0.0221(8) Uani 1 1 d . . . . .
H28 H 0.2047 0.7119 0.7631 0.026 Uiso 1 1 calc R U . . .
C29 C 0.2914(4) 0.75739(7) 0.8296(3) 0.0239(8) Uani 1 1 d . . . . .
H29 H 0.2056 0.7699 0.7856 0.029 Uiso 1 1 calc R U . . .
C30 C 0.4180(4) 0.77340(7) 0.9087(3) 0.0201(8) Uani 1 1 d . . . . .
C31 C 0.5444(4) 0.75514(7) 0.9717(3) 0.0225(8) Uani 1 1 d . . . . .
H31 H 0.6300 0.7661 1.0258 0.027 Uiso 1 1 calc R U . . .
C32 C 0.5456(4) 0.72056(7) 0.9556(3) 0.0218(8) Uani 1 1 d . . . . .
H32 H 0.6327 0.7082 0.9973 0.026 Uiso 1 1 calc R U . . .
C33 C 0.4116(4) 0.81053(7) 0.9266(3) 0.0254(8) Uani 1 1 d . . . . .
C34 C 0.5419(4) 0.85674(7) 1.0475(4) 0.0443(11) Uani 1 1 d . . . . .
H34A H 0.6346 0.8619 1.1157 0.066 Uiso 1 1 calc R U . . .
H34B H 0.4571 0.8631 1.0777 0.066 Uiso 1 1 calc R U . . .
H34C H 0.5382 0.8690 0.9676 0.066 Uiso 1 1 calc R U . . .
C35 C 0.5724(4) 0.67947(7) 0.7045(3) 0.0200(8) Uani 1 1 d . . . . .
C36 C 0.5004(4) 0.70222(7) 0.6100(3) 0.0208(8) Uani 1 1 d . . . . .
C37 C 0.5793(4) 0.72758(7) 0.5713(3) 0.0262(8) Uani 1 1 d . . . . .
C38 C 0.7307(4) 0.73063(7) 0.6261(3) 0.0266(9) Uani 1 1 d . . . . .
H38 H 0.7832 0.7483 0.6013 0.032 Uiso 1 1 calc R U . . .
C39 C 0.8053(4) 0.70748(8) 0.7183(3) 0.0293(9) Uani 1 1 d . . . . .
H39 H 0.9101 0.7089 0.7553 0.035 Uiso 1 1 calc R U . . .
C40 C 0.7267(4) 0.68214(7) 0.7569(3) 0.0245(8) Uani 1 1 d . . . . .
H40 H 0.7789 0.6664 0.8199 0.029 Uiso 1 1 calc R U . . .
C41 C 0.5457(4) 0.60989(7) 0.6264(3) 0.0207(8) Uani 1 1 d . . . . .
C42 C 0.4798(4) 0.62135(7) 0.4991(3) 0.0229(8) Uani 1 1 d . . . . .
H42 H 0.3901 0.6337 0.4795 0.027 Uiso 1 1 calc R U . . .
C43 C 0.5449(4) 0.61476(7) 0.4008(3) 0.0246(8) Uani 1 1 d . . . . .
H43 H 0.4997 0.6229 0.3148 0.030 Uiso 1 1 calc R U . . .
C44 C 0.6759(4) 0.59628(7) 0.4271(3) 0.0233(8) Uani 1 1 d . . . . .
C45 C 0.7382(4) 0.58352(7) 0.5530(3) 0.0268(9) Uani 1 1 d . . . . .
H45 H 0.8253 0.5703 0.5713 0.032 Uiso 1 1 calc R U . . .
C46 C 0.6737(4) 0.59006(7) 0.6520(3) 0.0268(9) Uani 1 1 d . . . . .
H46 H 0.7165 0.5811 0.7371 0.032 Uiso 1 1 calc R U . . .
C47 C 0.7554(4) 0.59243(7) 0.3261(3) 0.0247(8) Uani 1 1 d . . . . .
C48 C 0.7552(4) 0.60753(9) 0.1110(4) 0.0389(10) Uani 1 1 d . . . . .
H48A H 0.6947 0.6200 0.0351 0.058 Uiso 1 1 calc R U . . .
H48B H 0.7732 0.5851 0.0835 0.058 Uiso 1 1 calc R U . . .
H48C H 0.8504 0.6189 0.1482 0.058 Uiso 1 1 calc R U . . .

loop_
_atom_site_aniso_label
_atom_site_aniso_U_11
_atom_site_aniso_U_22
_atom_site_aniso_U_33
_atom_site_aniso_U_23
_atom_site_aniso_U_13
_atom_site_aniso_U_12
C1 0.0194(19) 0.0183(16) 0.0183(19) 0.0006(14) 0.0061(16) 0.0016(14)
O1 0.0310(17) 0.0377(14) 0.0408(17) 0.0051(12) 0.0101(14) -0.0074(12)
F1 0.0373(13) 0.0286(10) 0.0299(12) -0.0008(9) 0.0009(10) 0.0007(9)
C2 0.0218(19) 0.0157(16) 0.0202(19) 0.0026(13) 0.0053(16) 0.0019(14)
O2 0.0325(15) 0.0312(13) 0.0306(15) 0.0097(11) 0.0154(13) -0.0033(11)
F2 0.0522(15) 0.0348(11) 0.0372(13) -0.0146(9) 0.0058(12) -0.0048(10)
C3 0.0189(19) 0.0213(17) 0.0174(19) 0.0006(14) 0.0049(16) 0.0020(14)
O3 0.0404(17) 0.0222(12) 0.0401(16) -0.0005(11) 0.0030(13) 0.0106(12)
F3 0.0274(12) 0.0380(11) 0.0381(13) -0.0018(9) 0.0110(11) 0.0005(9)
C4 0.0168(18) 0.0171(16) 0.0215(19) 0.0028(14) 0.0053(16) 0.0013(14)
O4 0.0321(15) 0.0147(11) 0.0426(16) -0.0046(10) 0.0074(13) -0.0007(11)
F4 0.0410(15) 0.0463(12) 0.0592(16) 0.0017(10) 0.0343(12) 0.0069(10)
C5 0.021(2) 0.0183(16) 0.021(2) 0.0003(14) 0.0066(17) -0.0003(14)
O5 0.0309(16) 0.0391(14) 0.0394(16) -0.0082(11) 0.0166(13) 0.0053(13)
F5 0.0273(12) 0.0291(10) 0.0296(12) 0.0044(8) 0.0089(10) 0.0042(9)
C6 0.0164(19) 0.0207(16) 0.023(2) 0.0007(14) 0.0043(16) 0.0015(14)
O6 0.0344(15) 0.0332(13) 0.0281(15) -0.0041(11) 0.0185(13) -0.0008(11)
F6 0.0534(15) 0.0269(10) 0.0385(13) 0.0106(9) 0.0216(12) 0.0034(10)
C7 0.026(2) 0.0164(16) 0.024(2) -0.0026(14) 0.0107(17) -0.0039(15)
C8 0.024(2) 0.0192(17) 0.028(2) 0.0041(15) 0.0084(18) -0.0009(15)
C9 0.028(2) 0.0234(18) 0.027(2) -0.0103(15) 0.0091(18) -0.0082(16)
C10 0.033(2) 0.0152(16) 0.044(2) -0.0072(16) 0.015(2) -0.0021(16)
C11 0.037(2) 0.0197(18) 0.038(2) 0.0024(16) 0.015(2) 0.0009(16)
C12 0.029(2) 0.0206(17) 0.026(2) 0.0019(15) 0.0111(18) 0.0008(16)
C13 0.027(2) 0.0156(16) 0.021(2) 0.0019(14) 0.0136(17) 0.0010(15)
C14 0.030(2) 0.0247(18) 0.022(2) 0.0034(15) 0.0060(18) -0.0052(16)
C15 0.026(2) 0.0263(18) 0.027(2) 0.0035(15) 0.0041(18) -0.0045(16)
C16 0.028(2) 0.0159(16) 0.030(2) 0.0029(14) 0.0105(18) -0.0003(15)
C17 0.028(2) 0.0224(17) 0.024(2) 0.0047(15) 0.0077(18) 0.0040(16)
C18 0.022(2) 0.0195(16) 0.029(2) 0.0008(14) 0.0089(17) -0.0028(15)
C19 0.034(3) 0.0210(17) 0.028(2) -0.0010(16) 0.011(2) 0.0010(17)
C20 0.044(3) 0.0312(19) 0.038(2) 0.0092(17) 0.024(2) -0.0044(18)
C21 0.025(2) 0.0134(16) 0.026(2) 0.0063(14) 0.0131(17) 0.0005(15)
C22 0.022(2) 0.0240(17) 0.025(2) 0.0033(15) 0.0074(18) -0.0014(16)
C23 0.029(2) 0.0255(18) 0.044(3) 0.0060(17) 0.025(2) 0.0060(17)
C24 0.052(3) 0.0270(19) 0.034(2) 0.0022(17) 0.028(2) 0.0034(19)
C25 0.047(3) 0.0251(18) 0.024(2) -0.0009(15) 0.015(2) 0.0001(18)
C26 0.032(2) 0.0219(17) 0.026(2) 0.0041(15) 0.0126(18) -0.0006(16)
C27 0.026(2) 0.0160(15) 0.0201(19) -0.0021(14) 0.0153(17) -0.0007(15)
C28 0.025(2) 0.0213(17) 0.0194(19) -0.0030(14) 0.0063(17) 0.0009(15)
C29 0.027(2) 0.0245(18) 0.022(2) 0.0020(14) 0.0092(17) 0.0059(16)
C30 0.025(2) 0.0162(15) 0.023(2) 0.0013(14) 0.0128(17) 0.0010(15)
C31 0.027(2) 0.0204(17) 0.023(2) -0.0012(14) 0.0117(17) -0.0040(15)
C32 0.023(2) 0.0207(17) 0.025(2) 0.0008(15) 0.0116(17) 0.0019(15)
C33 0.031(2) 0.0220(18) 0.028(2) -0.0031(15) 0.0153(19) 0.0027(17)
C34 0.047(3) 0.0154(17) 0.063(3) -0.0113(17) 0.006(2) 0.0043(17)
C35 0.025(2) 0.0171(16) 0.0219(19) -0.0038(14) 0.0127(17) 0.0005(15)
C36 0.021(2) 0.0218(17) 0.0202(19) -0.0045(14) 0.0060(17) -0.0011(15)
C37 0.039(2) 0.0169(17) 0.025(2) 0.0015(15) 0.0125(19) 0.0001(17)
C38 0.038(2) 0.0209(18) 0.028(2) -0.0053(15) 0.021(2) -0.0085(16)
C39 0.026(2) 0.031(2) 0.036(2) -0.0097(17) 0.0167(19) -0.0079(17)
C40 0.027(2) 0.0237(17) 0.026(2) -0.0006(14) 0.0125(18) 0.0009(16)
C41 0.022(2) 0.0162(16) 0.026(2) -0.0032(14) 0.0100(17) -0.0022(14)
C42 0.023(2) 0.0223(17) 0.025(2) -0.0003(15) 0.0105(18) 0.0038(15)
C43 0.031(2) 0.0214(17) 0.023(2) -0.0021(15) 0.0093(18) -0.0010(16)
C44 0.026(2) 0.0174(16) 0.029(2) -0.0054(15) 0.0120(18) -0.0035(15)
C45 0.026(2) 0.0207(17) 0.036(2) -0.0022(16) 0.0127(19) 0.0053(15)
C46 0.032(2) 0.0222(17) 0.030(2) 0.0027(15) 0.0148(19) 0.0052(16)
C47 0.021(2) 0.0177(17) 0.034(2) -0.0052(15) 0.0063(19) -0.0016(16)
C48 0.041(2) 0.046(2) 0.037(2) -0.0076(18) 0.024(2) -0.008(2)

loop_
_atom_type_symbol
_atom_type_description
_atom_type_scat_dispersion_real
_atom_type_scat_dispersion_imag
_atom_type_scat_source
C C 0.0033 0.0016 'International Tables Vol C Tables 4.2.6.8 and 6.1.1.4'
H H 0.0000 0.0000 'International Tables Vol C Tables 4.2.6.8 and 6.1.1.4'
O O 0.0106 0.0060 'International Tables Vol C Tables 4.2.6.8 and 6.1.1.4'
F F 0.0171 0.0103 'International Tables Vol C Tables 4.2.6.8 and 6.1.1.4'

loop_
_geom_angle_atom_site_label_1
_geom_angle_atom_site_label_2
_geom_angle_atom_site_label_3
_geom_angle
_geom_angle_site_symmetry_1
_geom_angle_site_symmetry_3
_geom_angle_publ_flag
C2 C1 C6 120.9(3) . . ?
C2 C1 C7 121.3(3) . . ?
C6 C1 C7 117.6(3) . . ?
C1 C2 C3 119.3(3) . . ?
C1 C2 C13 121.3(3) . . ?
C3 C2 C13 119.2(3) . . ?
C19 O2 C20 115.0(3) . . ?
C4 C3 C2 120.1(3) . . ?
C4 C3 C21 118.3(3) . . ?
C2 C3 C21 121.6(3) . . ?
C5 C4 C3 120.3(3) . . ?
C5 C4 C27 119.4(3) . . ?
C3 C4 C27 120.3(3) . . ?
C33 O4 C34 115.7(3) . . ?
C4 C5 C6 120.5(3) . . ?
C4 C5 C35 117.7(2) . . ?
C6 C5 C35 121.5(3) . . ?
C1 C6 C5 118.9(3) . . ?
C1 C6 C41 123.2(3) . . ?
C5 C6 C41 117.9(3) . . ?
C47 O6 C48 115.8(3) . . ?
C8 C7 C12 117.6(3) . . ?
C8 C7 C1 121.5(3) . . ?
C12 C7 C1 120.5(3) . . ?
F1 C8 C7 120.2(3) . . ?
F1 C8 C9 118.7(3) . . ?
C7 C8 C9 121.1(3) . . ?
F2 C9 C10 120.0(3) . . ?
F2 C9 C8 118.6(3) . . ?
C10 C9 C8 121.4(3) . . ?
C9 C10 C11 118.5(3) . . ?
C9 C10 H10 120.8 . . ?
C11 C10 H10 120.8 . . ?
C10 C11 C12 120.1(3) . . ?
C10 C11 H11 120.0 . . ?
C12 C11 H11 120.0 . . ?
C11 C12 C7 121.3(3) . . ?
C11 C12 H12 119.4 . . ?
C7 C12 H12 119.4 . . ?
C14 C13 C18 118.7(3) . . ?
C14 C13 C2 119.7(3) . . ?
C18 C13 C2 121.5(3) . . ?
C15 C14 C13 120.6(3) . . ?
C15 C14 H14 119.7 . . ?
C13 C14 H14 119.7 . . ?
C16 C15 C14 120.0(3) . . ?
C16 C15 H15 120.0 . . ?
C14 C15 H15 120.0 . . ?
C15 C16 C17 119.6(3) . . ?
C15 C16 C19 117.9(3) . . ?
C17 C16 C19 122.5(3) . . ?
C18 C17 C16 120.2(3) . . ?
C18 C17 H17 119.9 . . ?
C16 C17 H17 119.9 . . ?
C17 C18 C13 120.8(3) . . ?
C17 C18 H18 119.6 . . ?
C13 C18 H18 119.6 . . ?
O1 C19 O2 124.8(3) . . ?
O1 C19 C16 123.4(3) . . ?
O2 C19 C16 111.8(3) . . ?
O2 C20 H20A 109.5 . . ?
O2 C20 H20B 109.5 . . ?
H20A C20 H20B 109.5 . . ?
O2 C20 H20C 109.5 . . ?
H20A C20 H20C 109.5 . . ?
H20B C20 H20C 109.5 . . ?
C22 C21 C26 117.1(3) . . ?
C22 C21 C3 122.4(3) . . ?
C26 C21 C3 120.4(3) . . ?
F3 C22 C21 119.7(3) . . ?
F3 C22 C23 118.4(3) . . ?
C21 C22 C23 121.9(3) . . ?
F4 C23 C24 121.0(3) . . ?
F4 C23 C22 118.6(3) . . ?
C24 C23 C22 120.4(3) . . ?
C23 C24 C25 119.1(4) . . ?
C23 C24 H24 120.4 . . ?
C25 C24 H24 120.4 . . ?
C24 C25 C26 120.6(3) . . ?
C24 C25 H25 119.7 . . ?
C26 C25 H25 119.7 . . ?
C25 C26 C21 120.9(3) . . ?
C25 C26 H26 119.6 . . ?
C21 C26 H26 119.6 . . ?
C28 C27 C32 119.5(3) . . ?
C28 C27 C4 119.6(3) . . ?
C32 C27 C4 120.8(3) . . ?
C27 C28 C29 120.5(3) . . ?
C27 C28 H28 119.8 . . ?
C29 C28 H28 119.8 . . ?
C30 C29 C28 119.8(3) . . ?
C30 C29 H29 120.1 . . ?
C28 C29 H29 120.1 . . ?
C31 C30 C29 120.1(3) . . ?
C31 C30 C33 121.5(3) . . ?
C29 C30 C33 118.3(3) . . ?
C30 C31 C32 120.2(3) . . ?
C30 C31 H31 119.9 . . ?
C32 C31 H31 119.9 . . ?
C27 C32 C31 120.0(3) . . ?
C27 C32 H32 120.0 . . ?
C31 C32 H32 120.0 . . ?
O3 C33 O4 124.6(3) . . ?
O3 C33 C30 125.0(3) . . ?
O4 C33 C30 110.4(3) . . ?
O4 C34 H34A 109.5 . . ?
O4 C34 H34B 109.5 . . ?
H34A C34 H34B 109.5 . . ?
O4 C34 H34C 109.5 . . ?
H34A C34 H34C 109.5 . . ?
H34B C34 H34C 109.5 . . ?
C36 C35 C40 117.9(3) . . ?
C36 C35 C5 121.0(3) . . ?
C40 C35 C5 120.7(3) . . ?
F5 C36 C35 120.3(3) . . ?
F5 C36 C37 118.9(3) . . ?
C35 C36 C37 120.9(3) . . ?
F6 C37 C38 121.2(3) . . ?
F6 C37 C36 117.8(3) . . ?
C38 C37 C36 120.9(3) . . ?
C37 C38 C39 119.0(3) . . ?
C37 C38 H38 120.5 . . ?
C39 C38 H38 120.5 . . ?
C38 C39 C40 120.1(3) . . ?
C38 C39 H39 120.0 . . ?
C40 C39 H39 120.0 . . ?
C39 C40 C35 121.2(3) . . ?
C39 C40 H40 119.4 . . ?
C35 C40 H40 119.4 . . ?
C42 C41 C46 119.0(3) . . ?
C42 C41 C6 117.9(3) . . ?
C46 C41 C6 123.0(3) . . ?
C43 C42 C41 120.4(3) . . ?
C43 C42 H42 119.8 . . ?
C41 C42 H42 119.8 . . ?
C42 C43 C44 120.7(3) . . ?
C42 C43 H43 119.6 . . ?
C44 C43 H43 119.6 . . ?
C45 C44 C43 118.9(3) . . ?
C45 C44 C47 120.0(3) . . ?
C43 C44 C47 120.9(3) . . ?
C46 C45 C44 120.6(3) . . ?
C46 C45 H45 119.7 . . ?
C44 C45 H45 119.7 . . ?
C45 C46 C41 120.2(3) . . ?
C45 C46 H46 119.9 . . ?
C41 C46 H46 119.9 . . ?
O5 C47 O6 124.0(3) . . ?
O5 C47 C44 124.1(3) . . ?
O6 C47 C44 111.9(3) . . ?
O6 C48 H48A 109.5 . . ?
O6 C48 H48B 109.5 . . ?
H48A C48 H48B 109.5 . . ?
O6 C48 H48C 109.5 . . ?
H48A C48 H48C 109.5 . . ?
H48B C48 H48C 109.5 . . ?

loop_
_geom_bond_atom_site_label_1
_geom_bond_atom_site_label_2
_geom_bond_distance
_geom_bond_site_symmetry_2
_geom_bond_publ_flag
C1 C2 1.407(4) . ?
C1 C6 1.420(4) . ?
C1 C7 1.515(4) . ?
O1 C19 1.214(4) . ?
F1 C8 1.369(4) . ?
C2 C3 1.425(4) . ?
C2 C13 1.502(4) . ?
O2 C19 1.346(4) . ?
O2 C20 1.455(4) . ?
F2 C9 1.365(4) . ?
C3 C4 1.409(4) . ?
C3 C21 1.500(4) . ?
O3 C33 1.207(4) . ?
F3 C22 1.368(4) . ?
C4 C5 1.401(4) . ?
C4 C27 1.514(4) . ?
O4 C33 1.361(4) . ?
O4 C34 1.459(3) . ?
F4 C23 1.363(4) . ?
C5 C6 1.423(4) . ?
C5 C35 1.511(4) . ?
O5 C47 1.217(4) . ?
F5 C36 1.363(4) . ?
C6 C41 1.491(4) . ?
O6 C47 1.354(4) . ?
O6 C48 1.454(4) . ?
F6 C37 1.369(4) . ?
C7 C8 1.386(4) . ?
C7 C12 1.399(4) . ?
C8 C9 1.388(4) . ?
C9 C10 1.380(5) . ?
C10 C11 1.396(5) . ?
C10 H10 0.9500 . ?
C11 C12 1.397(4) . ?
C11 H11 0.9500 . ?
C12 H12 0.9500 . ?
C13 C14 1.403(4) . ?
C13 C18 1.405(4) . ?
C14 C15 1.400(5) . ?
C14 H14 0.9500 . ?
C15 C16 1.395(4) . ?
C15 H15 0.9500 . ?
C16 C17 1.402(4) . ?
C16 C19 1.511(5) . ?
C17 C18 1.386(4) . ?
C17 H17 0.9500 . ?
C18 H18 0.9500 . ?
C20 H20A 0.9800 . ?
C20 H20B 0.9800 . ?
C20 H20C 0.9800 . ?
C21 C22 1.388(5) . ?
C21 C26 1.408(4) . ?
C22 C23 1.389(5) . ?
C23 C24 1.379(5) . ?
C24 C25 1.386(5) . ?
C24 H24 0.9500 . ?
C25 C26 1.392(5) . ?
C25 H25 0.9500 . ?
C26 H26 0.9500 . ?
C27 C28 1.400(4) . ?
C27 C32 1.402(4) . ?
C28 C29 1.402(4) . ?
C28 H28 0.9500 . ?
C29 C30 1.399(4) . ?
C29 H29 0.9500 . ?
C30 C31 1.392(4) . ?
C30 C33 1.513(4) . ?
C31 C32 1.406(4) . ?
C31 H31 0.9500 . ?
C32 H32 0.9500 . ?
C34 H34A 0.9800 . ?
C34 H34B 0.9800 . ?
C34 H34C 0.9800 . ?
C35 C36 1.384(4) . ?
C35 C40 1.398(4) . ?
C36 C37 1.397(4) . ?
C37 C38 1.378(5) . ?
C38 C39 1.388(5) . ?
C38 H38 0.9500 . ?
C39 C40 1.395(4) . ?
C39 H39 0.9500 . ?
C40 H40 0.9500 . ?
C41 C42 1.396(4) . ?
C41 C46 1.405(4) . ?
C42 C43 1.391(5) . ?
C42 H42 0.9500 . ?
C43 C44 1.397(4) . ?
C43 H43 0.9500 . ?
C44 C45 1.397(5) . ?
C44 C47 1.494(5) . ?
C45 C46 1.394(5) . ?
C45 H45 0.9500 . ?
C46 H46 0.9500 . ?
C48 H48A 0.9800 . ?
C48 H48B 0.9800 . ?
C48 H48C 0.9800 . ?
